data_4335367
loop_
_publ_author_name
'Elzbieta Gumienna-Kontecka'
'Irina A. Golenya'
'Agnieszka Szebesczyk'
'Matti Haukka'
'Roland Kr\"amer'
'Igor O. Fritsky'

_publ_contact_author 'Igor O.Fritsky'
_publ_contact_author_email ifritsky@univ.kiev.ua
_publ_section_title
;
 Coordination Diversity in Mono- and Oligonuclear Copper(II) Complexes of
 Pyridine-2-Hydroxamic and Pyridine-2,6-Dihydroxamic Acids
;
_journal_name_full 'Inorganic Chemistry'
_journal_page_first 7633
_journal_page_last 7644
_journal_paper_doi 10.1021/ic4007229
_journal_volume 52
_journal_year 2013
_chemical_formula_moiety 'C27 H21 Cl2 Cu2 N7 O12, C3 H6 N O, H2 O'
_chemical_formula_sum 'C30 H29 Cl2 Cu2 N8 O14'
_chemical_formula_weight 923.59
_chemical_name_systematic
; 
 ? 
;
_space_group_IT_number 15
_symmetry_cell_setting monoclinic
_symmetry_space_group_name_Hall '-C 2yc'
_symmetry_space_group_name_H-M 'C 1 2/c 1'
_atom_sites_solution_hydrogens geom
_atom_sites_solution_primary direct
_atom_sites_solution_secondary difmap
_audit_creation_method SHELXL-97
_cell_angle_alpha 90.00
_cell_angle_beta 107.710(4)
_cell_angle_gamma 90.00
_cell_formula_units_Z 4
_cell_length_a 16.9500(10)
_cell_length_b 13.8215(10)
_cell_length_c 17.9208(14)
_cell_measurement_reflns_used 9506
_cell_measurement_temperature 120(2)
_cell_measurement_theta_max 25.03
_cell_measurement_theta_min 1.00
_cell_volume 3999.4(5)
_computing_cell_refinement 'Denzo/Scalepack (Otwinowski & Minor, 1997)'
_computing_data_collection 'Collect (Bruker AXS BV, 1997-2004)'
_computing_data_reduction 'Denzo/Scalepack (Otwinowski & Minor, 1997)'
_computing_molecular_graphics 'Diamond v.3.1d (Brandenburg, 2006)'
_computing_publication_material 'SHELXL-97 (Sheldrick, 1997)'
_computing_structure_refinement 'SHELXL-97 (Sheldrick, 1997)'
_computing_structure_solution 'SHELXS-97 (Sheldrick, 1997)'
_diffrn_ambient_temperature 120(2)
_diffrn_detector_area_resol_mean 9
_diffrn_measured_fraction_theta_full 0.978
_diffrn_measured_fraction_theta_max 0.978
_diffrn_measurement_device '95mm CCD camera on \k-goniostat'
_diffrn_measurement_device_type 'Nonius KappaCCD'
_diffrn_measurement_method '\f scans and \w scans with \k offset'
_diffrn_radiation_monochromator 'horizontally mounted graphite crystal'
_diffrn_radiation_source 'fine-focus sealed tube'
_diffrn_radiation_type MoK\a
_diffrn_radiation_wavelength 0.71073
_diffrn_reflns_av_R_equivalents 0.0651
_diffrn_reflns_av_sigmaI/netI 0.0702
_diffrn_reflns_limit_h_max 20
_diffrn_reflns_limit_h_min -20
_diffrn_reflns_limit_k_max 16
_diffrn_reflns_limit_k_min -16
_diffrn_reflns_limit_l_max 21
_diffrn_reflns_limit_l_min -19
_diffrn_reflns_number 12260
_diffrn_reflns_theta_full 25.11
_diffrn_reflns_theta_max 25.11
_diffrn_reflns_theta_min 2.07
_exptl_absorpt_coefficient_mu 1.269
_exptl_absorpt_correction_T_max 0.9323
_exptl_absorpt_correction_T_min 0.7827
_exptl_absorpt_correction_type multi-scan
_exptl_absorpt_process_details 'SADABS v.2.10 (Sheldrick, 2003)'
_exptl_crystal_colour green
_exptl_crystal_density_diffrn 1.534
_exptl_crystal_description needle
_exptl_crystal_F_000 1876
_exptl_crystal_size_max 0.20
_exptl_crystal_size_mid 0.07
_exptl_crystal_size_min 0.06
_refine_diff_density_max 1.312
_refine_diff_density_min -0.701
_refine_diff_density_rms 0.134
_refine_ls_extinction_method none
_refine_ls_goodness_of_fit_ref 1.063
_refine_ls_hydrogen_treatment constr
_refine_ls_matrix_type full
_refine_ls_number_parameters 272
_refine_ls_number_reflns 3486
_refine_ls_number_restraints 3
_refine_ls_restrained_S_all 1.074
_refine_ls_R_factor_all 0.1191
_refine_ls_R_factor_gt 0.0797
_refine_ls_shift/su_max 0.001
_refine_ls_shift/su_mean 0.000
_refine_ls_structure_factor_coef Fsqd
_refine_ls_weighting_details 'calc w=1/[\s^2^(Fo^2^)+(0.1315P)^2^+29.9931P] where P=(Fo^2^+2Fc^2^)/3'
_refine_ls_weighting_scheme calc
_refine_ls_wR_factor_gt 0.2222
_refine_ls_wR_factor_ref 0.2491
_reflns_number_gt 2337
_reflns_number_total 3486
_reflns_threshold_expression >2sigma(I)
_cod_data_source_file ic4007229_si_003.cif
_cod_data_source_block 5
_cod_original_sg_symbol_H-M 'C 2/c'
_cod_database_code 4335367

loop_
_symmetry_equiv_pos_as_xyz
'x, y, z'
'-x, y, -z+1/2'
'x+1/2, y+1/2, z'
'-x+1/2, y+1/2, -z+1/2'
'-x, -y, -z'
'x, -y, z-1/2'
'-x+1/2, -y+1/2, -z'
'x+1/2, -y+1/2, z-1/2'

loop_
_atom_site_label
_atom_site_type_symbol
_atom_site_fract_x
_atom_site_fract_y
_atom_site_fract_z
_atom_site_U_iso_or_equiv
_atom_site_adp_type
_atom_site_occupancy
_atom_site_symmetry_multiplicity
_atom_site_calc_flag
_atom_site_refinement_flags
_atom_site_disorder_assembly
_atom_site_disorder_group
Cu1 Cu 0.59459(5) 0.04670(7) 0.51889(5) 0.0370(4) Uani 1 1 d . . .
Cl2 Cl 0.78280(12) -0.03723(15) 0.67969(11) 0.0457(5) Uani 1 1 d . . .
O1 O 0.5478(3) -0.0402(3) 0.5784(3) 0.0388(12) Uani 1 1 d . . .
O2 O 0.5676(3) 0.1477(4) 0.5826(3) 0.0398(12) Uani 1 1 d . . .
O5 O 0.7266(4) 0.0418(5) 0.6526(5) 0.076(2) Uani 1 1 d . . .
O6 O 0.8296(5) -0.0486(5) 0.6266(5) 0.089(3) Uani 1 1 d . . .
O7 O 0.7358(4) -0.1226(5) 0.6821(4) 0.0710(19) Uani 1 1 d . . .
O8 O 0.8335(5) -0.0213(6) 0.7551(5) 0.087(2) Uani 1 1 d . . .
O9 O 0.5000 -0.1090(5) 0.7500 0.0447(18) Uani 1 2 d S . .
N1 N 0.6400(3) 0.1361(5) 0.4557(3) 0.0359(14) Uani 1 1 d . . .
N2 N 0.6414(4) -0.0517(5) 0.4641(4) 0.0403(15) Uani 1 1 d . . .
N3 N 0.5389(4) 0.0137(4) 0.6399(3) 0.0352(13) Uani 1 1 d . . .
H3 H 0.5281 -0.0146 0.6797 0.042 Uiso 1 1 calc R . .
N4 N 0.5000 0.1152(6) 0.7500 0.0326(18) Uani 1 2 d S . .
C1 C 0.6366(4) 0.2314(6) 0.4561(4) 0.0401(17) Uani 1 1 d . . .
H1 H 0.6086 0.2617 0.4884 0.048 Uiso 1 1 calc R . .
C2 C 0.6714(5) 0.2891(7) 0.4122(4) 0.050(2) Uani 1 1 d . . .
H2 H 0.6681 0.3576 0.4144 0.060 Uiso 1 1 calc R . .
C3 C 0.7116(5) 0.2444(7) 0.3645(5) 0.050(2) Uani 1 1 d . . .
H3A H 0.7371 0.2819 0.3339 0.061 Uiso 1 1 calc R . .
C4 C 0.7137(5) 0.1460(7) 0.3623(4) 0.048(2) Uani 1 1 d . . .
H4 H 0.7407 0.1146 0.3297 0.058 Uiso 1 1 calc R . .
C5 C 0.6760(4) 0.0907(6) 0.4080(4) 0.0420(18) Uani 1 1 d . . .
C6 C 0.6758(4) -0.0146(7) 0.4109(4) 0.0447(19) Uani 1 1 d . . .
C7 C 0.7056(5) -0.0762(7) 0.3648(5) 0.053(2) Uani 1 1 d . . .
H7 H 0.7297 -0.0501 0.3278 0.064 Uiso 1 1 calc R . .
C8 C 0.7006(5) -0.1726(8) 0.3722(5) 0.061(2) Uani 1 1 d . . .
H8 H 0.7199 -0.2141 0.3392 0.073 Uiso 1 1 calc R . .
C9 C 0.6674(5) -0.2122(7) 0.4276(5) 0.057(2) Uani 1 1 d . . .
H9 H 0.6648 -0.2802 0.4346 0.068 Uiso 1 1 calc R . .
C10 C 0.6383(5) -0.1463(7) 0.4721(5) 0.052(2) Uani 1 1 d . . .
H10 H 0.6150 -0.1710 0.5102 0.062 Uiso 1 1 calc R . .
C11 C 0.5469(4) 0.1069(5) 0.6381(4) 0.0356(16) Uani 1 1 d . . .
C12 C 0.5260(5) 0.1667(6) 0.6987(4) 0.0400(17) Uani 1 1 d . . .
C13 C 0.5304(5) 0.2663(6) 0.6981(5) 0.053(2) Uani 1 1 d . . .
H13 H 0.5535 0.2993 0.6632 0.063 Uiso 1 1 calc R . .
N5 N 0.4826(13) -0.2719(9) 0.7672(13) 0.067(7) Uani 0.50 1 d P . .
C14 C 0.5000 0.3164(9) 0.7500 0.059(3) Uani 1 2 d S . .
H14 H 0.5000 0.3851 0.7500 0.071 Uiso 1 2 calc SR . .
C15 C 0.5000 -0.1971(13) 0.7500 0.097(5) Uiso 1 2 d SD . .
C17 C 0.5000 -0.3672(10) 0.7500 0.093(5) Uani 1 2 d SD . .
C18 C 0.4269(12) -0.2726(13) 0.8172(11) 0.083(7) Uani 0.50 1 d PD . .
O10A O 0.5000 0.5000 0.5000 0.075(6) Uani 0.50 2 d SP A 1
O10B O 0.5051(14) 0.3908(19) 0.477(2) 0.079(9) Uani 0.25 1 d P B 2

loop_
_atom_site_aniso_label
_atom_site_aniso_U_11
_atom_site_aniso_U_22
_atom_site_aniso_U_33
_atom_site_aniso_U_23
_atom_site_aniso_U_13
_atom_site_aniso_U_12
Cu1 0.0450(6) 0.0401(6) 0.0297(5) 0.0009(4) 0.0168(4) 0.0016(4)
Cl2 0.0529(11) 0.0440(12) 0.0445(11) 0.0009(8) 0.0211(9) 0.0074(8)
O1 0.053(3) 0.040(3) 0.026(2) 0.000(2) 0.016(2) 0.002(2)
O2 0.054(3) 0.039(3) 0.030(3) 0.004(2) 0.017(2) 0.005(2)
O5 0.067(4) 0.046(4) 0.114(6) 0.004(4) 0.025(4) 0.006(3)
O6 0.122(6) 0.074(6) 0.102(6) -0.014(4) 0.080(5) 0.001(4)
O7 0.089(5) 0.042(4) 0.092(5) 0.014(3) 0.042(4) -0.001(3)
O8 0.090(5) 0.100(6) 0.072(5) -0.005(4) 0.024(4) -0.008(4)
O9 0.072(5) 0.029(4) 0.036(4) 0.000 0.020(4) 0.000
N1 0.036(3) 0.044(4) 0.030(3) -0.001(3) 0.013(2) 0.003(3)
N2 0.042(3) 0.043(4) 0.035(3) 0.000(3) 0.011(3) 0.006(3)
N3 0.049(3) 0.038(4) 0.021(3) -0.002(2) 0.014(3) -0.003(3)
N4 0.040(4) 0.041(5) 0.019(4) 0.000 0.011(3) 0.000
C1 0.045(4) 0.042(5) 0.034(4) 0.000(3) 0.013(3) -0.003(3)
C2 0.052(5) 0.061(6) 0.036(4) 0.007(4) 0.013(4) -0.006(4)
C3 0.061(5) 0.057(6) 0.037(4) 0.005(4) 0.020(4) -0.007(4)
C4 0.049(4) 0.068(6) 0.032(4) -0.001(4) 0.020(3) 0.000(4)
C5 0.038(4) 0.057(5) 0.031(4) 0.002(3) 0.011(3) 0.005(3)
C6 0.037(4) 0.066(6) 0.033(4) -0.004(4) 0.012(3) 0.006(4)
C7 0.054(5) 0.060(6) 0.051(5) -0.013(4) 0.025(4) 0.001(4)
C8 0.053(5) 0.074(7) 0.053(5) -0.018(5) 0.013(4) 0.016(5)
C9 0.057(5) 0.050(5) 0.056(5) -0.006(4) 0.007(4) 0.012(4)
C10 0.050(5) 0.057(6) 0.046(5) 0.005(4) 0.010(4) 0.012(4)
C11 0.045(4) 0.040(4) 0.023(4) 0.000(3) 0.012(3) -0.001(3)
C12 0.051(4) 0.039(4) 0.031(4) 0.002(3) 0.014(3) -0.001(3)
C13 0.076(6) 0.040(5) 0.049(5) 0.001(4) 0.031(4) -0.002(4)
N5 0.070(16) 0.025(6) 0.079(19) 0.003(8) -0.018(9) -0.012(7)
C14 0.091(9) 0.038(7) 0.058(8) 0.000 0.035(7) 0.000
C17 0.124(14) 0.031(8) 0.119(14) 0.000 0.028(11) 0.000
C18 0.076(13) 0.13(2) 0.047(11) 0.018(12) 0.020(10) 0.031(13)
O10A 0.095(14) 0.086(15) 0.045(10) 0.034(10) 0.023(10) 0.010(11)
O10B 0.046(13) 0.045(15) 0.15(3) 0.011(16) 0.029(15) 0.023(11)

loop_
_atom_type_symbol
_atom_type_description
_atom_type_scat_dispersion_real
_atom_type_scat_dispersion_imag
_atom_type_scat_source
C C 0.0033 0.0016 'International Tables Vol C Tables 4.2.6.8 and 6.1.1.4'
H H 0.0000 0.0000 'International Tables Vol C Tables 4.2.6.8 and 6.1.1.4'
N N 0.0061 0.0033 'International Tables Vol C Tables 4.2.6.8 and 6.1.1.4'
O O 0.0106 0.0060 'International Tables Vol C Tables 4.2.6.8 and 6.1.1.4'
Cl Cl 0.1484 0.1585 'International Tables Vol C Tables 4.2.6.8 and 6.1.1.4'
Cu Cu 0.3201 1.2651 'International Tables Vol C Tables 4.2.6.8 and 6.1.1.4'

loop_
_geom_angle_atom_site_label_1
_geom_angle_atom_site_label_2
_geom_angle_atom_site_label_3
_geom_angle
_geom_angle_site_symmetry_1
_geom_angle_site_symmetry_3
O1 Cu1 O2 85.0(2) . .
O1 Cu1 N2 98.1(2) . .
O2 Cu1 N2 170.5(2) . .
O1 Cu1 N1 178.6(2) . .
O2 Cu1 N1 95.1(2) . .
N2 Cu1 N1 82.0(3) . .
O8 Cl2 O6 111.3(5) . .
O8 Cl2 O7 106.8(5) . .
O6 Cl2 O7 111.0(4) . .
O8 Cl2 O5 111.2(5) . .
O6 Cl2 O5 107.9(5) . .
O7 Cl2 O5 108.6(4) . .
N3 O1 Cu1 105.7(4) . .
C11 O2 Cu1 108.0(4) . .
C1 N1 C5 119.8(7) . .
C1 N1 Cu1 126.5(5) . .
C5 N1 Cu1 113.7(5) . .
C10 N2 C6 119.4(7) . .
C10 N2 Cu1 126.3(6) . .
C6 N2 Cu1 114.2(5) . .
C11 N3 O1 118.6(6) . .
C11 N3 H3 120.7 . .
O1 N3 H3 120.7 . .
C12 N4 C12 115.9(9) . 2_656
N1 C1 C2 123.4(7) . .
N1 C1 H1 118.3 . .
C2 C1 H1 118.3 . .
C1 C2 C3 118.1(8) . .
C1 C2 H2 120.9 . .
C3 C2 H2 120.9 . .
C4 C3 C2 118.9(8) . .
C4 C3 H3A 120.5 . .
C2 C3 H3A 120.5 . .
C3 C4 C5 120.4(8) . .
C3 C4 H4 119.8 . .
C5 C4 H4 119.8 . .
N1 C5 C4 119.3(8) . .
N1 C5 C6 115.8(7) . .
C4 C5 C6 124.8(7) . .
N2 C6 C7 119.9(8) . .
N2 C6 C5 114.2(7) . .
C7 C6 C5 126.0(8) . .
C8 C7 C6 120.4(9) . .
C8 C7 H7 119.8 . .
C6 C7 H7 119.8 . .
C7 C8 C9 120.7(8) . .
C7 C8 H8 119.7 . .
C9 C8 H8 119.7 . .
C8 C9 C10 116.1(9) . .
C8 C9 H9 122.0 . .
C10 C9 H9 122.0 . .
N2 C10 C9 123.5(8) . .
N2 C10 H10 118.2 . .
C9 C10 H10 118.2 . .
O2 C11 N3 120.8(6) . .
O2 C11 C12 120.2(6) . .
N3 C11 C12 118.9(6) . .
N4 C12 C13 124.4(7) . .
N4 C12 C11 114.0(7) . .
C13 C12 C11 121.6(7) . .
C14 C13 C12 117.7(8) . .
C14 C13 H13 121.1 . .
C12 C13 H13 121.1 . .
N5 N5 C15 64.8(9) 2_656 .
N5 N5 C17 69.7(7) 2_656 .
C15 N5 C17 134.5(15) . .
N5 N5 C18 178(4) 2_656 .
C15 N5 C18 115.6(15) . .
C17 N5 C18 109.9(12) . .
C13 C14 C13 119.7(12) 2_656 .
C13 C14 H14 120.2 2_656 .
C13 C14 H14 120.2 . .
N5 C15 N5 50.4(19) 2_656 .
N5 C15 O9 154.8(10) 2_656 .
N5 C15 O9 154.8(10) . .
N5 C17 N5 40.5(14) . 2_656

loop_
_geom_bond_atom_site_label_1
_geom_bond_atom_site_label_2
_geom_bond_distance
_geom_bond_site_symmetry_2
Cu1 O1 1.929(5) .
Cu1 O2 1.944(5) .
Cu1 N2 1.980(6) .
Cu1 N1 1.983(6) .
Cl2 O8 1.380(8) .
Cl2 O6 1.421(7) .
Cl2 O7 1.432(7) .
Cl2 O5 1.433(7) .
O1 N3 1.376(7) .
O2 C11 1.282(8) .
O9 C15 1.218(19) .
N1 C1 1.319(10) .
N1 C5 1.347(9) .
N2 C10 1.318(11) .
N2 C6 1.359(10) .
N3 C11 1.296(9) .
N3 H3 0.8800 .
N4 C12 1.339(8) .
N4 C12 1.339(8) 2_656
C1 C2 1.372(11) .
C1 H1 0.9500 .
C2 C3 1.390(12) .
C2 H2 0.9500 .
C3 C4 1.360(13) .
C3 H3A 0.9500 .
C4 C5 1.407(11) .
C4 H4 0.9500 .
C5 C6 1.457(13) .
C6 C7 1.384(11) .
C7 C8 1.344(14) .
C7 H7 0.9500 .
C8 C9 1.394(13) .
C8 H8 0.9500 .
C9 C10 1.396(12) .
C9 H9 0.9500 .
C10 H10 0.9500 .
C11 C12 1.490(10) .
C12 C13 1.379(11) .
C13 C14 1.378(10) .
C13 H13 0.9500 .
N5 N5 0.97(3) 2_656
N5 C15 1.142(19) .
N5 C17 1.404(18) .
N5 C18 1.49(2) .
C14 C13 1.378(10) 2_656
C14 H14 0.9500 .
C15 N5 1.142(19) 2_656
C17 N5 1.404(18) 2_656
